data_1572306
loop_
_publ_author_name
'Zhang, Kexin'
'Long, Sihui'

_publ_section_title
;
 4-[(2-Phenylethyl)amino]benzoic acid
;
_journal_coeditor_code HB4476
_journal_issue 8
_journal_name_full IUCrData
_journal_paper_doi 10.1107/S2414314624007533
_journal_volume 9
_journal_year 2024
_chemical_formula_iupac 'C15 H15 N O2'
_chemical_formula_moiety 'C15 H15 N O2'
_chemical_formula_sum 'C15 H15 N O2'
_chemical_formula_weight 241.28
_chemical_name_systematic
;
4-[(2-Phenylethyl)amino]benzoic acid
;
_space_group_crystal_system monoclinic
_space_group_IT_number 14
_space_group_name_Hall '-P 2ybc'
_space_group_name_H-M_alt 'P 1 21/c 1'
_atom_sites_solution_hydrogens mixed
_atom_sites_solution_primary dual
_atom_sites_solution_secondary difmap
_audit_creation_method
;
Olex2 1.5
(compiled 2023.03.06 svn.rbb2c1857 for OlexSys, GUI svn.r6748)
;
_cell_angle_alpha 90
_cell_angle_beta 102.231(5)
_cell_angle_gamma 90
_cell_formula_units_Z 8
_cell_length_a 14.7698(7)
_cell_length_b 6.6730(3)
_cell_length_c 26.2392(12)
_cell_measurement_reflns_used 6437
_cell_measurement_temperature 305
_cell_measurement_theta_max 27.1570
_cell_measurement_theta_min 1.8790
_cell_volume 2527.4(2)
_computing_cell_refinement
;
CrysAlisPro 1.171.42.77a (Rigaku OD, 2022)
;
_computing_data_collection
;
CrysAlisPro 1.171.42.77a (Rigaku OD, 2022)
;
_computing_data_reduction
;
CrysAlisPro 1.171.42.77a (Rigaku OD, 2022)
;
_computing_molecular_graphics
;
Olex2 1.5 (Dolomanov et al., 2009)
;
_computing_publication_material
;
Olex2 1.5 (Dolomanov et al., 2009)
;
_computing_structure_refinement
;
<i>SHELXL2018/3</i> (Sheldrick, 2015b)
;
_computing_structure_solution
;
<i>SHELXT</i>  (Sheldrick, 2015a)
;
_diffrn_ambient_temperature 305
_diffrn_detector 'Hybrid Pixel Array Detector'
_diffrn_detector_area_resol_mean 10.0000
_diffrn_measured_fraction_theta_full 1.000
_diffrn_measured_fraction_theta_max 0.805
_diffrn_measurement_device 'four-circle diffractometer'
_diffrn_measurement_device_type 'XtaLAB Synergy R, DW system, HyPix'
_diffrn_measurement_method '\w scans'
_diffrn_radiation_monochromator mirror
_diffrn_radiation_probe x-ray
_diffrn_radiation_type 'Mo K\a'
_diffrn_radiation_wavelength 0.71073
_diffrn_reflns_av_R_equivalents 0.0334
_diffrn_reflns_av_unetI/netI 0.0323
_diffrn_reflns_limit_h_max 19
_diffrn_reflns_limit_h_min -21
_diffrn_reflns_limit_k_max 9
_diffrn_reflns_limit_k_min -8
_diffrn_reflns_limit_l_max 34
_diffrn_reflns_limit_l_min -32
_diffrn_reflns_number 26873
_diffrn_reflns_theta_full 25.242
_diffrn_reflns_theta_max 31.004
_diffrn_reflns_theta_min 1.888
_diffrn_source 'Rotating-anode X-ray tube'
_exptl_absorpt_coefficient_mu 0.084
_exptl_absorpt_correction_T_max 1.00000
_exptl_absorpt_correction_T_min 0.59826
_exptl_absorpt_correction_type multi-scan
_exptl_absorpt_process_details
;
(CrysAlisPro; Rigaku OD, 2022)
;
_exptl_crystal_colour colourless
_exptl_crystal_density_diffrn 1.268
_exptl_crystal_description needle
_exptl_crystal_F_000 1024
_exptl_crystal_size_max 0.16
_exptl_crystal_size_mid 0.05
_exptl_crystal_size_min 0.04
_refine_diff_density_max 0.523
_refine_diff_density_min -0.281
_refine_ls_extinction_method none
_refine_ls_goodness_of_fit_ref 1.034
_refine_ls_hydrogen_treatment mixed
_refine_ls_matrix_type full
_refine_ls_number_parameters 330
_refine_ls_number_reflns 6498
_refine_ls_number_restraints 0
_refine_ls_restrained_S_all 1.034
_refine_ls_R_factor_all 0.0995
_refine_ls_R_factor_gt 0.0582
_refine_ls_shift/su_max 0.001
_refine_ls_shift/su_mean 0.000
_refine_ls_structure_factor_coef Fsqd
_refine_ls_weighting_details 'w=1/[\s^2^(Fo^2^)+(0.0816P)^2^+0.4926P] where P=(Fo^2^+2Fc^2^)/3'
_refine_ls_weighting_scheme calc
_refine_ls_wR_factor_gt 0.1552
_refine_ls_wR_factor_ref 0.1754
_reflns_number_gt 3944
_reflns_number_total 6498
_reflns_threshold_expression 'I > 2\s(I)'
_cod_data_source_file hb4476.cif
_cod_data_source_block I
_cod_database_code 1572306
_shelx_space_group_comment
;
The symmetry employed for this shelxl refinement is uniquely defined
by the following loop, which should always be used as a source of
symmetry information in preference to the above space-group names.
They are only intended as comments.
;
_shelx_estimated_absorpt_t_min 0.987
_shelx_estimated_absorpt_t_max 0.997

loop_
_space_group_symop_operation_xyz
'x, y, z'
'-x, y+1/2, -z+1/2'
'-x, -y, -z'
'x, -y-1/2, z-1/2'

loop_
_atom_site_type_symbol
_atom_site_label
_atom_site_fract_x
_atom_site_fract_y
_atom_site_fract_z
_atom_site_U_iso_or_equiv
_atom_site_adp_type
_atom_site_calc_flag
_atom_site_occupancy
_atom_site_disorder_assembly
_atom_site_disorder_group
O O1 0.63928(9) 0.5549(2) 0.49996(5) 0.0608(4) Uani d 1 . .
H H1 0.661(2) 0.687(5) 0.4841(12) 0.139(12) Uiso d 1 . .
O O2 0.78373(9) 0.5311(2) 0.54712(6) 0.0623(4) Uani d 1 . .
N N1 0.62345(10) -0.2690(2) 0.62201(6) 0.0556(4) Uani d 1 . .
H H1A 0.670942 -0.343326 0.633528 0.067 Uiso calc 1 . .
C C1 0.67845(12) 0.2741(2) 0.55501(6) 0.0448(4) Uani d 1 . .
C C2 0.58830(12) 0.2008(3) 0.54624(7) 0.0475(4) Uani d 1 . .
H H2 0.540867 0.273251 0.525216 0.057 Uiso calc 1 . .
C C3 0.56779(12) 0.0226(3) 0.56814(7) 0.0473(4) Uani d 1 . .
H H3 0.506936 -0.022989 0.561997 0.057 Uiso calc 1 . .
C C4 0.63833(12) -0.0896(3) 0.59955(7) 0.0461(4) Uani d 1 . .
C C5 0.72918(12) -0.0169(3) 0.60742(8) 0.0575(5) Uani d 1 . .
H H5 0.777273 -0.090155 0.627617 0.069 Uiso calc 1 . .
C C6 0.74806(13) 0.1609(3) 0.58571(8) 0.0539(5) Uani d 1 . .
H H6 0.808861 0.206790 0.591675 0.065 Uiso calc 1 . .
C C7 0.70333(13) 0.4639(3) 0.53328(7) 0.0485(4) Uani d 1 . .
C C8 0.53414(12) -0.3427(3) 0.62782(7) 0.0523(4) Uani d 1 . .
H H8A 0.496079 -0.374358 0.593891 0.063 Uiso calc 1 . .
H H8B 0.502589 -0.241065 0.643982 0.063 Uiso calc 1 . .
C C9 0.54902(12) -0.5296(3) 0.66167(7) 0.0496(4) Uani d 1 . .
H H9A 0.567642 -0.638343 0.641589 0.060 Uiso calc 1 . .
H H9B 0.599654 -0.504918 0.691190 0.060 Uiso calc 1 . .
C C10 0.46542(11) -0.5960(2) 0.68191(6) 0.0439(4) Uani d 1 . .
C C11 0.43655(13) -0.4860(3) 0.72026(7) 0.0554(5) Uani d 1 . .
H H11 0.466372 -0.366526 0.731813 0.067 Uiso calc 1 . .
C C12 0.36428(14) -0.5512(4) 0.74149(8) 0.0678(6) Uani d 1 . .
H H12 0.345739 -0.476165 0.767353 0.081 Uiso calc 1 . .
C C13 0.31917(13) -0.7279(4) 0.72450(9) 0.0671(6) Uani d 1 . .
H H13 0.270503 -0.772369 0.738992 0.080 Uiso calc 1 . .
C C14 0.34607(13) -0.8363(3) 0.68665(8) 0.0629(5) Uani d 1 . .
H H14 0.315378 -0.954661 0.674913 0.075 Uiso calc 1 . .
C C15 0.41898(12) -0.7717(3) 0.66540(7) 0.0525(4) Uani d 1 . .
H H15 0.437040 -0.847735 0.639567 0.063 Uiso calc 1 . .
O O3 0.84499(10) 0.8497(2) 0.50638(6) 0.0662(4) Uani d 1 . .
H H3A 0.822533 0.751596 0.517918 0.099 Uiso calc 1 . .
O O4 0.69836(10) 0.8856(2) 0.46252(6) 0.0632(4) Uani d 1 . .
N N2 0.87828(12) 1.6586(3) 0.38333(7) 0.0675(5) Uani d 1 . .
H H2A 0.833024 1.729992 0.366770 0.081 Uiso calc 1 . .
C C16 0.78021(12) 0.9463(3) 0.47444(7) 0.0496(4) Uani d 1 . .
C C17 0.80772(12) 1.1332(3) 0.45255(7) 0.0466(4) Uani d 1 . .
C C18 0.74220(12) 1.2459(3) 0.41908(7) 0.0538(4) Uani d 1 . .
H H18 0.680858 1.203340 0.411462 0.065 Uiso calc 1 . .
C C19 0.76571(13) 1.4194(3) 0.39684(8) 0.0588(5) Uani d 1 . .
H H19 0.720120 1.493054 0.374767 0.071 Uiso calc 1 . .
C C20 0.85731(12) 1.4864(3) 0.40705(7) 0.0506(4) Uani d 1 . .
C C21 0.92346(13) 1.3758(3) 0.44124(7) 0.0563(5) Uani d 1 . .
H H21 0.984766 1.418640 0.449118 0.068 Uiso calc 1 . .
C C22 0.89844(13) 1.2027(3) 0.46351(7) 0.0552(5) Uani d 1 . .
H H22 0.943452 1.130779 0.486442 0.066 Uiso calc 1 . .
C C23 0.97058(16) 1.7271(4) 0.38434(9) 0.0814(7) Uani d 1 . .
H H23A 1.001736 1.630511 0.366397 0.098 Uiso calc 1 . .
H H23B 1.004391 1.734502 0.420262 0.098 Uiso calc 1 . .
C C24 0.9728(2) 1.9283(5) 0.35931(10) 0.1036(10) Uani d 1 . .
H H24A 1.037110 1.966035 0.362182 0.124 Uiso calc 1 . .
H H24B 0.945471 2.025064 0.379169 0.124 Uiso calc 1 . .
C C25 0.92401(13) 1.9459(3) 0.30261(8) 0.0552(5) Uani d 1 . .
C C26 0.86614(18) 2.1100(4) 0.28705(13) 0.0890(9) Uani d 1 . .
H H26 0.854239 2.202736 0.311259 0.107 Uiso calc 1 . .
C C27 0.82450(17) 2.1318(4) 0.23115(15) 0.0942(9) Uani d 1 . .
H H27 0.785947 2.239475 0.219054 0.113 Uiso calc 1 . .
C C28 0.84354(17) 1.9928(5) 0.19821(11) 0.0813(7) Uani d 1 . .
H H28 0.818089 2.005214 0.162771 0.098 Uiso calc 1 . .
C C29 0.89698(17) 1.8403(5) 0.21468(11) 0.0843(7) Uani d 1 . .
H H29 0.908093 1.745809 0.190688 0.101 Uiso calc 1 . .
C C30 0.93649(15) 1.8160(3) 0.26544(9) 0.0701(6) Uani d 1 . .
H H30 0.974023 1.704664 0.275262 0.084 Uiso calc 1 . .

loop_
_atom_site_aniso_label
_atom_site_aniso_U_11
_atom_site_aniso_U_22
_atom_site_aniso_U_33
_atom_site_aniso_U_12
_atom_site_aniso_U_13
_atom_site_aniso_U_23
O1 0.0613(8) 0.0543(8) 0.0630(8) 0.0015(6) 0.0047(7) 0.0157(6)
O2 0.0600(8) 0.0528(8) 0.0691(9) -0.0071(6) 0.0024(7) 0.0133(6)
N1 0.0481(8) 0.0523(9) 0.0676(10) -0.0004(7) 0.0151(7) 0.0153(7)
C1 0.0516(9) 0.0429(9) 0.0393(9) 0.0004(7) 0.0083(7) -0.0014(7)
C2 0.0505(10) 0.0479(10) 0.0412(9) 0.0034(7) 0.0032(7) 0.0007(7)
C3 0.0458(9) 0.0518(10) 0.0441(9) -0.0039(8) 0.0091(7) -0.0022(7)
C4 0.0508(9) 0.0451(9) 0.0442(9) -0.0013(7) 0.0138(8) -0.0006(7)
C5 0.0459(9) 0.0536(11) 0.0690(12) 0.0004(8) 0.0035(9) 0.0161(9)
C6 0.0460(9) 0.0509(10) 0.0632(12) -0.0048(8) 0.0080(8) 0.0068(8)
C7 0.0564(10) 0.0440(9) 0.0442(9) 0.0007(8) 0.0089(8) -0.0001(7)
C8 0.0485(9) 0.0545(10) 0.0534(10) -0.0047(8) 0.0099(8) 0.0063(8)
C9 0.0468(9) 0.0494(10) 0.0530(10) -0.0008(8) 0.0113(8) 0.0037(8)
C10 0.0430(8) 0.0460(9) 0.0400(8) -0.0014(7) 0.0030(7) 0.0045(7)
C11 0.0529(10) 0.0597(11) 0.0528(10) -0.0053(9) 0.0092(8) -0.0099(9)
C12 0.0603(12) 0.0907(16) 0.0558(12) 0.0063(11) 0.0201(10) -0.0033(11)
C13 0.0450(10) 0.0887(16) 0.0674(13) -0.0044(10) 0.0117(9) 0.0236(12)
C14 0.0538(11) 0.0573(12) 0.0734(14) -0.0133(9) 0.0043(10) 0.0092(10)
C15 0.0545(10) 0.0465(10) 0.0542(10) -0.0002(8) 0.0065(8) 0.0004(8)
O3 0.0646(8) 0.0566(8) 0.0739(10) 0.0053(6) 0.0068(7) 0.0218(7)
O4 0.0641(8) 0.0550(8) 0.0659(9) -0.0059(6) 0.0033(7) 0.0118(6)
N2 0.0597(10) 0.0657(11) 0.0753(12) -0.0049(8) 0.0104(9) 0.0216(9)
C16 0.0546(10) 0.0474(10) 0.0451(9) 0.0041(8) 0.0069(8) 0.0023(7)
C17 0.0517(9) 0.0446(9) 0.0431(9) 0.0028(7) 0.0093(8) 0.0002(7)
C18 0.0451(9) 0.0550(10) 0.0596(11) 0.0006(8) 0.0073(8) 0.0095(9)
C19 0.0509(10) 0.0609(11) 0.0626(12) 0.0056(9) 0.0076(9) 0.0180(9)
C20 0.0536(10) 0.0489(10) 0.0496(10) 0.0004(8) 0.0115(8) 0.0030(8)
C21 0.0477(10) 0.0631(12) 0.0549(11) -0.0058(9) 0.0033(8) 0.0017(9)
C22 0.0539(10) 0.0559(11) 0.0509(10) 0.0073(8) -0.0001(8) 0.0056(8)
C23 0.0672(13) 0.1038(19) 0.0657(14) -0.0280(13) -0.0031(11) 0.0224(13)
C24 0.126(2) 0.114(2) 0.0658(15) -0.0607(19) 0.0075(15) 0.0107(15)
C25 0.0525(10) 0.0566(11) 0.0596(11) -0.0118(9) 0.0191(9) 0.0030(9)
C26 0.0799(15) 0.0647(14) 0.139(3) -0.0150(12) 0.0612(17) -0.0271(15)
C27 0.0561(13) 0.0780(17) 0.145(3) 0.0076(12) 0.0123(16) 0.0388(18)
C28 0.0611(13) 0.098(2) 0.0812(17) -0.0161(14) 0.0059(12) 0.0191(15)
C29 0.0666(14) 0.108(2) 0.0783(17) -0.0111(14) 0.0154(13) -0.0114(15)
C30 0.0577(12) 0.0682(13) 0.0840(16) 0.0033(10) 0.0139(11) -0.0099(12)

loop_
_atom_type_symbol
_atom_type_description
_atom_type_scat_dispersion_real
_atom_type_scat_dispersion_imag
_atom_type_scat_source
C C 0.0033 0.0016 'International Tables Vol C Tables 4.2.6.8 and 6.1.1.4'
H H 0.0000 0.0000 'International Tables Vol C Tables 4.2.6.8 and 6.1.1.4'
N N 0.0061 0.0033 'International Tables Vol C Tables 4.2.6.8 and 6.1.1.4'
O O 0.0106 0.0060 'International Tables Vol C Tables 4.2.6.8 and 6.1.1.4'

loop_
_geom_angle_atom_site_label_1
_geom_angle_atom_site_label_2
_geom_angle_atom_site_label_3
_geom_angle_site_symmetry_1
_geom_angle_site_symmetry_3
_geom_angle
_geom_angle_publ_flag
C7 O1 H1 . . 114.6(18) ?
C4 N1 H1A . . 117.5 ?
C4 N1 C8 . . 125.08(15) ?
C8 N1 H1A . . 117.5 ?
C2 C1 C7 . . 123.29(16) ?
C6 C1 C2 . . 118.06(16) ?
C6 C1 C7 . . 118.65(16) ?
C1 C2 H2 . . 119.3 ?
C3 C2 C1 . . 121.34(16) ?
C3 C2 H2 . . 119.3 ?
C2 C3 H3 . . 119.9 ?
C2 C3 C4 . . 120.23(16) ?
C4 C3 H3 . . 119.9 ?
N1 C4 C3 . . 123.51(16) ?
N1 C4 C5 . . 118.33(16) ?
C5 C4 C3 . . 118.14(16) ?
C4 C5 H5 . . 119.6 ?
C6 C5 C4 . . 120.78(17) ?
C6 C5 H5 . . 119.6 ?
C1 C6 H6 . . 119.3 ?
C5 C6 C1 . . 121.43(17) ?
C5 C6 H6 . . 119.3 ?
O1 C7 C1 . . 117.37(16) ?
O2 C7 O1 . . 122.76(17) ?
O2 C7 C1 . . 119.88(16) ?
N1 C8 H8A . . 110.0 ?
N1 C8 H8B . . 110.0 ?
N1 C8 C9 . . 108.58(15) ?
H8A C8 H8B . . 108.4 ?
C9 C8 H8A . . 110.0 ?
C9 C8 H8B . . 110.0 ?
C8 C9 H9A . . 108.6 ?
C8 C9 H9B . . 108.6 ?
H9A C9 H9B . . 107.6 ?
C10 C9 C8 . . 114.73(14) ?
C10 C9 H9A . . 108.6 ?
C10 C9 H9B . . 108.6 ?
C11 C10 C9 . . 120.06(16) ?
C15 C10 C9 . . 121.85(17) ?
C15 C10 C11 . . 117.99(17) ?
C10 C11 H11 . . 119.6 ?
C12 C11 C10 . . 120.79(19) ?
C12 C11 H11 . . 119.6 ?
C11 C12 H12 . . 119.9 ?
C11 C12 C13 . . 120.1(2) ?
C13 C12 H12 . . 119.9 ?
C12 C13 H13 . . 120.1 ?
C14 C13 C12 . . 119.75(19) ?
C14 C13 H13 . . 120.1 ?
C13 C14 H14 . . 119.9 ?
C13 C14 C15 . . 120.25(19) ?
C15 C14 H14 . . 119.9 ?
C10 C15 C14 . . 121.07(19) ?
C10 C15 H15 . . 119.5 ?
C14 C15 H15 . . 119.5 ?
C16 O3 H3A . . 109.5 ?
C20 N2 H2A . . 117.8 ?
C20 N2 C23 . . 124.32(18) ?
C23 N2 H2A . . 117.8 ?
O3 C16 C17 . . 116.54(16) ?
O4 C16 O3 . . 122.73(17) ?
O4 C16 C17 . . 120.73(16) ?
C18 C17 C16 . . 119.79(16) ?
C18 C17 C22 . . 117.64(16) ?
C22 C17 C16 . . 122.56(16) ?
C17 C18 H18 . . 119.3 ?
C19 C18 C17 . . 121.49(17) ?
C19 C18 H18 . . 119.3 ?
C18 C19 H19 . . 119.7 ?
C18 C19 C20 . . 120.67(17) ?
C20 C19 H19 . . 119.7 ?
N2 C20 C19 . . 118.91(17) ?
N2 C20 C21 . . 122.79(17) ?
C21 C20 C19 . . 118.30(17) ?
C20 C21 H21 . . 119.9 ?
C22 C21 C20 . . 120.20(17) ?
C22 C21 H21 . . 119.9 ?
C17 C22 H22 . . 119.2 ?
C21 C22 C17 . . 121.67(17) ?
C21 C22 H22 . . 119.2 ?
N2 C23 H23A . . 109.0 ?
N2 C23 H23B . . 109.0 ?
N2 C23 C24 . . 112.8(2) ?
H23A C23 H23B . . 107.8 ?
C24 C23 H23A . . 109.0 ?
C24 C23 H23B . . 109.0 ?
C23 C24 H24A . . 108.1 ?
C23 C24 H24B . . 108.1 ?
C23 C24 C25 . . 116.8(2) ?
H24A C24 H24B . . 107.3 ?
C25 C24 H24A . . 108.1 ?
C25 C24 H24B . . 108.1 ?
C26 C25 C24 . . 118.9(2) ?
C30 C25 C24 . . 123.5(2) ?
C30 C25 C26 . . 117.5(2) ?
C25 C26 H26 . . 121.0 ?
C25 C26 C27 . . 118.0(2) ?
C27 C26 H26 . . 121.0 ?
C26 C27 H27 . . 120.8 ?
C28 C27 C26 . . 118.3(2) ?
C28 C27 H27 . . 120.8 ?
C27 C28 H28 . . 119.3 ?
C29 C28 C27 . . 121.5(3) ?
C29 C28 H28 . . 119.3 ?
C28 C29 H29 . . 119.1 ?
C28 C29 C30 . . 121.8(3) ?
C30 C29 H29 . . 119.1 ?
C25 C30 H30 . . 118.6 ?
C29 C30 C25 . . 122.8(2) ?
C29 C30 H30 . . 118.6 ?

loop_
_geom_bond_atom_site_label_1
_geom_bond_atom_site_label_2
_geom_bond_site_symmetry_2
_geom_bond_distance
_geom_bond_publ_flag
O1 H1 . 1.05(4) ?
O1 C7 . 1.295(2) ?
O2 C7 . 1.249(2) ?
N1 H1A . 0.8600 ?
N1 C4 . 1.372(2) ?
N1 C8 . 1.446(2) ?
C1 C2 . 1.391(2) ?
C1 C6 . 1.387(2) ?
C1 C7 . 1.467(2) ?
C2 H2 . 0.9300 ?
C2 C3 . 1.382(2) ?
C3 H3 . 0.9300 ?
C3 C4 . 1.401(2) ?
C4 C5 . 1.400(2) ?
C5 H5 . 0.9300 ?
C5 C6 . 1.370(3) ?
C6 H6 . 0.9300 ?
C8 H8A . 0.9700 ?
C8 H8B . 0.9700 ?
C8 C9 . 1.520(2) ?
C9 H9A . 0.9700 ?
C9 H9B . 0.9700 ?
C9 C10 . 1.510(2) ?
C10 C11 . 1.384(3) ?
C10 C15 . 1.381(2) ?
C11 H11 . 0.9300 ?
C11 C12 . 1.375(3) ?
C12 H12 . 0.9300 ?
C12 C13 . 1.381(3) ?
C13 H13 . 0.9300 ?
C13 C14 . 1.354(3) ?
C14 H14 . 0.9300 ?
C14 C15 . 1.382(3) ?
C15 H15 . 0.9300 ?
O3 H3A . 0.8200 ?
O3 C16 . 1.301(2) ?
O4 C16 . 1.250(2) ?
N2 H2A . 0.8600 ?
N2 C20 . 1.373(2) ?
N2 C23 . 1.433(3) ?
C16 C17 . 1.466(2) ?
C17 C18 . 1.383(2) ?
C17 C22 . 1.389(3) ?
C18 H18 . 0.9300 ?
C18 C19 . 1.374(3) ?
C19 H19 . 0.9300 ?
C19 C20 . 1.396(3) ?
C20 C21 . 1.390(3) ?
C21 H21 . 0.9300 ?
C21 C22 . 1.380(3) ?
C22 H22 . 0.9300 ?
C23 H23A . 0.9700 ?
C23 H23B . 0.9700 ?
C23 C24 . 1.498(4) ?
C24 H24A . 0.9700 ?
C24 H24B . 0.9700 ?
C24 C25 . 1.514(3) ?
C25 C26 . 1.396(3) ?
C25 C30 . 1.346(3) ?
C26 H26 . 0.9300 ?
C26 C27 . 1.473(4) ?
C27 H27 . 0.9300 ?
C27 C28 . 1.337(4) ?
C28 H28 . 0.9300 ?
C28 C29 . 1.304(4) ?
C29 H29 . 0.9300 ?
C29 C30 . 1.346(3) ?
C30 H30 . 0.9300 ?

loop_
_geom_hbond_atom_site_label_D
_geom_hbond_atom_site_label_H
_geom_hbond_atom_site_label_A
_geom_hbond_site_symmetry_A
_geom_hbond_distance_DH
_geom_hbond_distance_HA
_geom_hbond_distance_DA
_geom_hbond_angle_DHA
_geom_hbond_publ_flag
O1 H1 O4 . 1.05(4) 1.58(4) 2.6380(19) 177(3) yes
O3 H3A O2 . 0.82 1.81 2.6246(18) 175 yes

loop_
_geom_torsion_atom_site_label_1
_geom_torsion_atom_site_label_2
_geom_torsion_atom_site_label_3
_geom_torsion_atom_site_label_4
_geom_torsion_site_symmetry_1
_geom_torsion_site_symmetry_2
_geom_torsion_site_symmetry_3
_geom_torsion_site_symmetry_4
_geom_torsion
_geom_torsion_publ_flag
N1 C4 C5 C6 . . . . 179.70(18) ?
N1 C8 C9 C10 . . . . 166.11(15) ?
C1 C2 C3 C4 . . . . -0.6(3) ?
C2 C1 C6 C5 . . . . -0.7(3) ?
C2 C1 C7 O1 . . . . -7.6(3) ?
C2 C1 C7 O2 . . . . 172.46(17) ?
C2 C3 C4 N1 . . . . -179.11(16) ?
C2 C3 C4 C5 . . . . -0.6(3) ?
C3 C4 C5 C6 . . . . 1.2(3) ?
C4 N1 C8 C9 . . . . -171.47(17) ?
C4 C5 C6 C1 . . . . -0.5(3) ?
C6 C1 C2 C3 . . . . 1.2(3) ?
C6 C1 C7 O1 . . . . 172.14(16) ?
C6 C1 C7 O2 . . . . -7.8(3) ?
C7 C1 C2 C3 . . . . -179.02(15) ?
C7 C1 C6 C5 . . . . 179.53(18) ?
C8 N1 C4 C3 . . . . -16.3(3) ?
C8 N1 C4 C5 . . . . 165.28(18) ?
C8 C9 C10 C11 . . . . -71.6(2) ?
C8 C9 C10 C15 . . . . 112.22(19) ?
C9 C10 C11 C12 . . . . -175.79(17) ?
C9 C10 C15 C14 . . . . 176.03(17) ?
C10 C11 C12 C13 . . . . -0.3(3) ?
C11 C10 C15 C14 . . . . -0.3(3) ?
C11 C12 C13 C14 . . . . -0.3(3) ?
C12 C13 C14 C15 . . . . 0.6(3) ?
C13 C14 C15 C10 . . . . -0.3(3) ?
C15 C10 C11 C12 . . . . 0.6(3) ?
O3 C16 C17 C18 . . . . -178.77(17) ?
O3 C16 C17 C22 . . . . 2.1(3) ?
O4 C16 C17 C18 . . . . 1.2(3) ?
O4 C16 C17 C22 . . . . -177.96(18) ?
N2 C20 C21 C22 . . . . -179.35(18) ?
N2 C23 C24 C25 . . . . -59.3(4) ?
C16 C17 C18 C19 . . . . -178.47(18) ?
C16 C17 C22 C21 . . . . 177.95(17) ?
C17 C18 C19 C20 . . . . 0.7(3) ?
C18 C17 C22 C21 . . . . -1.2(3) ?
C18 C19 C20 N2 . . . . 178.84(19) ?
C18 C19 C20 C21 . . . . -1.6(3) ?
C19 C20 C21 C22 . . . . 1.1(3) ?
C20 N2 C23 C24 . . . . -174.9(2) ?
C20 C21 C22 C17 . . . . 0.3(3) ?
C22 C17 C18 C19 . . . . 0.7(3) ?
C23 N2 C20 C19 . . . . -170.4(2) ?
C23 N2 C20 C21 . . . . 10.0(3) ?
C23 C24 C25 C26 . . . . 134.2(3) ?
C23 C24 C25 C30 . . . . -49.0(4) ?
C24 C25 C26 C27 . . . . 175.8(2) ?
C24 C25 C30 C29 . . . . -175.8(2) ?
C25 C26 C27 C28 . . . . 0.5(3) ?
C26 C25 C30 C29 . . . . 1.1(3) ?
C26 C27 C28 C29 . . . . 0.5(4) ?
C27 C28 C29 C30 . . . . -0.7(4) ?
C28 C29 C30 C25 . . . . -0.1(4) ?
C30 C25 C26 C27 . . . . -1.2(3) ?
